data_7160814
loop_
_publ_author_name
'Li, Xin'
'Zhang, Yu'
'Zhang, Yu-Ying'
'Si, Chang-Mei'
'Wang, Qiao-E'
'Wei, Bang-Guo'

_publ_section_title
;
 Synthesis of tetrahydropyrrolo[1,2-<i>a</i>]quinolinone analogues
 <i>via</i> CoCl<sub>2</sub>/AgSbF<sub>6</sub>-catalyzed cyclization of
 unactivated <i>N</i>,<i>O</i>-acetals with olefins.
;
_journal_issue 44
_journal_name_full 'Organic &amp; biomolecular chemistry'
_journal_page_first 10200
_journal_page_last 10213
_journal_paper_doi 10.1039/d5ob01374g
_journal_volume 23
_journal_year 2025
_chemical_absolute_configuration ad
_chemical_formula_sum 'C18 H16 Cl N O'
_chemical_formula_weight 297.77
_space_group_crystal_system monoclinic
_space_group_IT_number 4
_space_group_name_Hall 'P 2yb'
_space_group_name_H-M_alt 'P 1 21 1'
_atom_sites_solution_hydrogens geom
_audit_creation_method SHELXL-2018/3
_audit_update_record
;
2025-03-25 deposited with the CCDC.	2025-10-17 downloaded from the CCDC.
;
_cell_angle_alpha 90
_cell_angle_beta 105.442(3)
_cell_angle_gamma 90
_cell_formula_units_Z 2
_cell_length_a 7.1512(4)
_cell_length_b 11.1221(6)
_cell_length_c 9.7789(5)
_cell_measurement_reflns_used 5506
_cell_measurement_temperature 301(2)
_cell_measurement_theta_max 65.0570
_cell_measurement_theta_min 4.6913
_cell_volume 749.70(7)
_computing_structure_refinement 'SHELXL-2018/3 (Sheldrick, 2018)'
_computing_structure_solution 'SHELXT 2018/2 (Sheldrick, 2018)'
_diffrn_ambient_temperature 301(2)
_diffrn_measured_fraction_theta_full 0.998
_diffrn_measured_fraction_theta_max 0.997
_diffrn_measurement_device_type 'd8 venture'
_diffrn_radiation_type CuK\a
_diffrn_radiation_wavelength 1.54178
_diffrn_reflns_av_R_equivalents 0.0565
_diffrn_reflns_av_unetI/netI 0.0400
_diffrn_reflns_Laue_measured_fraction_full 0.998
_diffrn_reflns_Laue_measured_fraction_max 0.997
_diffrn_reflns_limit_h_max 8
_diffrn_reflns_limit_h_min -8
_diffrn_reflns_limit_k_max 9
_diffrn_reflns_limit_k_min -13
_diffrn_reflns_limit_l_max 11
_diffrn_reflns_limit_l_min -11
_diffrn_reflns_number 9245
_diffrn_reflns_point_group_measured_fraction_full 0.875
_diffrn_reflns_point_group_measured_fraction_max 0.875
_diffrn_reflns_theta_full 65.052
_diffrn_reflns_theta_max 65.052
_diffrn_reflns_theta_min 4.691
_exptl_absorpt_coefficient_mu 2.226
_exptl_crystal_colour 'clear light colourless'
_exptl_crystal_density_diffrn 1.319
_exptl_crystal_description block
_exptl_crystal_F_000 312
_refine_diff_density_max 0.202
_refine_diff_density_min -0.326
_refine_diff_density_rms 0.043
_refine_ls_abs_structure_details
;
 Flack x determined using 704 quotients [(I+)-(I-)]/[(I+)+(I-)]
 (Parsons, Flack and Wagner, Acta Cryst. B69 (2013) 249-259).
;
_refine_ls_abs_structure_Flack 0.317(13)
_refine_ls_extinction_method none
_refine_ls_goodness_of_fit_ref 1.054
_refine_ls_hydrogen_treatment constr
_refine_ls_matrix_type full
_refine_ls_number_parameters 190
_refine_ls_number_reflns 2246
_refine_ls_number_restraints 1
_refine_ls_restrained_S_all 1.054
_refine_ls_R_factor_all 0.0458
_refine_ls_R_factor_gt 0.0403
_refine_ls_shift/su_max 0.000
_refine_ls_shift/su_mean 0.000
_refine_ls_structure_factor_coef Fsqd
_refine_ls_weighting_details 'w=1/[\s^2^(Fo^2^)+(0.0586P)^2^+0.1090P] where P=(Fo^2^+2Fc^2^)/3'
_refine_ls_weighting_scheme calc
_refine_ls_wR_factor_gt 0.1021
_refine_ls_wR_factor_ref 0.1062
_reflns_Friedel_coverage 0.659
_reflns_Friedel_fraction_full 0.738
_reflns_Friedel_fraction_max 0.737
_reflns_number_gt 2023
_reflns_number_total 2246
_reflns_threshold_expression 'I > 2\s(I)'
_cod_data_source_file d5ob01374g2.cif
_cod_data_source_block cu_20240418_lx4_64_1_0m
_cod_depositor_comments 'Adding full bibliography for 7160813--7160814.cif.'
_cod_original_sg_symbol_H-M 'P 21'
_cod_database_code 7160814
_shelx_shelxl_version_number 2018/3
_shelx_space_group_comment
;
The symmetry employed for this shelxl refinement is uniquely defined
by the following loop, which should always be used as a source of
symmetry information in preference to the above space-group names.
They are only intended as comments.
;

loop_
_space_group_symop_operation_xyz
'x, y, z'
'-x, y+1/2, -z'

loop_
_atom_site_label
_atom_site_type_symbol
_atom_site_fract_x
_atom_site_fract_y
_atom_site_fract_z
_atom_site_U_iso_or_equiv
_atom_site_adp_type
_atom_site_occupancy
_atom_site_site_symmetry_order
_atom_site_calc_flag
_atom_site_refinement_flags_posn
_atom_site_refinement_flags_adp
_atom_site_refinement_flags_occupancy
_atom_site_disorder_assembly
_atom_site_disorder_group
Cl1 Cl -0.06423(17) 0.08821(10) 0.10074(13) 0.0832(4) Uani 1 1 d . . . . .
O1 O 0.4444(6) 0.9129(4) 0.1513(5) 0.1032(14) Uani 1 1 d . . . . .
N1 N 0.4394(4) 0.7137(3) 0.2141(3) 0.0450(6) Uani 1 1 d . . . . .
C1 C 0.6206(8) 0.7618(5) 0.0575(6) 0.0843(15) Uani 1 1 d . . . . .
H8 H 0.731441 0.814182 0.065507 0.101 Uiso 1 1 calc R U . . .
H1 H 0.549173 0.755940 -0.041592 0.101 Uiso 1 1 calc R U . . .
C2G C 0.3159(4) 0.7162(4) 0.3065(3) 0.0453(7) Uani 1 1 d . . . . .
C2 C 0.6849(6) 0.6393(4) 0.1176(5) 0.0648(11) Uani 1 1 d . . . . .
H7 H 0.810035 0.643684 0.187098 0.078 Uiso 1 1 calc R U . . .
H6 H 0.694187 0.583882 0.043034 0.078 Uiso 1 1 calc R U . . .
C3 C 0.5265(4) 0.5996(3) 0.1871(3) 0.0459(7) Uani 1 1 d . . . . .
H13 H 0.429112 0.552081 0.118967 0.055 Uiso 1 1 calc R U . . .
C4 C 0.5952(5) 0.5301(4) 0.3227(4) 0.0533(8) Uani 1 1 d . . . . .
H5 H 0.694437 0.575762 0.389433 0.064 Uiso 1 1 calc R U . . .
H14 H 0.652224 0.454761 0.304032 0.064 Uiso 1 1 calc R U . . .
C5 C 0.4275(5) 0.5045(3) 0.3874(3) 0.0508(8) Uani 1 1 d . . . . .
H15 H 0.483991 0.478979 0.485690 0.061 Uiso 1 1 calc R U . . .
C6 C 0.3004(5) 0.4011(3) 0.3111(3) 0.0418(7) Uani 1 1 d . . . . .
C7 C 0.1168(5) 0.4186(3) 0.2202(4) 0.0479(8) Uani 1 1 d . . . . .
H16 H 0.067497 0.496176 0.203600 0.057 Uiso 1 1 calc R U . . .
C8 C 0.0067(5) 0.3231(4) 0.1542(4) 0.0506(8) Uani 1 1 d . . . . .
H2 H -0.115734 0.336316 0.093357 0.061 Uiso 1 1 calc R U . . .
C9 C 0.0778(5) 0.2087(3) 0.1783(3) 0.0479(8) Uani 1 1 d . . . . .
C10 C 0.3694(5) 0.2845(3) 0.3309(4) 0.0515(8) Uani 1 1 d . . . . .
H3 H 0.492790 0.271020 0.390147 0.062 Uiso 1 1 calc R U . . .
C11 C 0.2612(5) 0.1874(3) 0.2657(4) 0.0536(9) Uani 1 1 d . . . . .
H4 H 0.310573 0.109731 0.280285 0.064 Uiso 1 1 calc R U . . .
C12 C 0.4926(6) 0.8088(4) 0.1450(5) 0.0631(10) Uani 1 1 d . . . . .
C13 C 0.2001(6) 0.8164(4) 0.3102(5) 0.0621(10) Uani 1 1 d . . . . .
H12 H 0.201298 0.881499 0.250815 0.074 Uiso 1 1 calc R U . . .
C14 C 0.0839(7) 0.8184(5) 0.4022(6) 0.0828(16) Uani 1 1 d . . . . .
H9 H 0.006205 0.885100 0.404231 0.099 Uiso 1 1 calc R U . . .
C15 C 0.0815(7) 0.7239(6) 0.4901(6) 0.0860(17) Uani 1 1 d . . . . .
H10 H 0.004605 0.726875 0.553178 0.103 Uiso 1 1 calc R U . . .
C16 C 0.1935(6) 0.6235(5) 0.4855(4) 0.0710(13) Uani 1 1 d . . . . .
H11 H 0.190047 0.559127 0.545489 0.085 Uiso 1 1 calc R U . . .
C17 C 0.3127(5) 0.6165(3) 0.3923(3) 0.0491(8) Uani 1 1 d . . . . .

loop_
_atom_site_aniso_label
_atom_site_aniso_U_11
_atom_site_aniso_U_22
_atom_site_aniso_U_33
_atom_site_aniso_U_23
_atom_site_aniso_U_13
_atom_site_aniso_U_12
Cl1 0.0876(7) 0.0536(7) 0.0931(8) -0.0189(6) -0.0028(6) -0.0159(5)
O1 0.123(3) 0.050(2) 0.162(4) 0.034(2) 0.082(3) 0.020(2)
N1 0.0476(13) 0.0400(15) 0.0512(14) -0.0004(12) 0.0197(11) 0.0027(12)
C1 0.099(3) 0.080(4) 0.095(3) 0.020(3) 0.062(3) 0.005(3)
C2G 0.0434(15) 0.045(2) 0.0499(17) -0.0117(14) 0.0171(13) -0.0072(14)
C2 0.061(2) 0.063(3) 0.082(3) -0.007(2) 0.040(2) -0.0001(19)
C3 0.0427(14) 0.042(2) 0.0552(16) -0.0061(15) 0.0169(13) -0.0010(14)
C4 0.0408(15) 0.045(2) 0.068(2) 0.0051(16) 0.0035(14) -0.0011(15)
C5 0.0574(19) 0.047(2) 0.0411(15) 0.0039(14) 0.0018(14) -0.0125(16)
C6 0.0470(16) 0.0392(19) 0.0373(14) 0.0042(13) 0.0079(12) -0.0036(14)
C7 0.0483(17) 0.0361(19) 0.0551(18) 0.0000(15) 0.0064(14) 0.0038(14)
C8 0.0460(16) 0.047(2) 0.0523(18) -0.0027(15) 0.0025(14) -0.0023(15)
C9 0.0570(18) 0.0409(19) 0.0455(16) -0.0060(15) 0.0129(14) -0.0085(15)
C10 0.0515(18) 0.047(2) 0.0504(18) 0.0118(15) 0.0034(15) 0.0034(15)
C11 0.061(2) 0.041(2) 0.0547(19) 0.0073(15) 0.0081(15) 0.0033(15)
C12 0.068(2) 0.050(3) 0.078(2) 0.017(2) 0.033(2) 0.0063(19)
C13 0.061(2) 0.049(2) 0.081(3) -0.019(2) 0.029(2) -0.0016(19)
C14 0.071(3) 0.074(4) 0.116(4) -0.046(3) 0.047(3) -0.010(3)
C15 0.085(3) 0.096(4) 0.096(3) -0.054(3) 0.058(3) -0.036(3)
C16 0.085(3) 0.076(3) 0.062(2) -0.021(2) 0.039(2) -0.041(2)
C17 0.0547(17) 0.048(2) 0.0456(15) -0.0141(15) 0.0156(13) -0.0163(15)

loop_
_atom_type_symbol
_atom_type_description
_atom_type_scat_dispersion_real
_atom_type_scat_dispersion_imag
_atom_type_scat_source
C C 0.0181 0.0091 'International Tables Vol C Tables 4.2.6.8 and 6.1.1.4'
H H 0.0000 0.0000 'International Tables Vol C Tables 4.2.6.8 and 6.1.1.4'
N N 0.0311 0.0180 'International Tables Vol C Tables 4.2.6.8 and 6.1.1.4'
O O 0.0492 0.0322 'International Tables Vol C Tables 4.2.6.8 and 6.1.1.4'
Cl Cl 0.3639 0.7018 'International Tables Vol C Tables 4.2.6.8 and 6.1.1.4'

loop_
_geom_angle_atom_site_label_1
_geom_angle_atom_site_label_2
_geom_angle_atom_site_label_3
_geom_angle
_geom_angle_site_symmetry_1
_geom_angle_site_symmetry_3
_geom_angle_publ_flag
C12 N1 C2G 127.1(3) . . ?
C12 N1 C3 113.2(3) . . ?
C2G N1 C3 119.8(3) . . ?
C12 C1 C2 105.2(4) . . ?
C12 C1 H8 110.7 . . ?
C2 C1 H8 110.7 . . ?
C12 C1 H1 110.7 . . ?
C2 C1 H1 110.7 . . ?
H8 C1 H1 108.8 . . ?
C13 C2G C17 121.0(3) . . ?
C13 C2G N1 120.4(3) . . ?
C17 C2G N1 118.6(3) . . ?
C1 C2 C3 104.4(3) . . ?
C1 C2 H7 110.9 . . ?
C3 C2 H7 110.9 . . ?
C1 C2 H6 110.9 . . ?
C3 C2 H6 110.9 . . ?
H7 C2 H6 108.9 . . ?
N1 C3 C4 109.9(3) . . ?
N1 C3 C2 103.3(3) . . ?
C4 C3 C2 115.7(3) . . ?
N1 C3 H13 109.2 . . ?
C4 C3 H13 109.2 . . ?
C2 C3 H13 109.2 . . ?
C3 C4 C5 110.8(3) . . ?
C3 C4 H5 109.5 . . ?
C5 C4 H5 109.5 . . ?
C3 C4 H14 109.5 . . ?
C5 C4 H14 109.5 . . ?
H5 C4 H14 108.1 . . ?
C17 C5 C4 110.9(3) . . ?
C17 C5 C6 112.4(3) . . ?
C4 C5 C6 111.6(3) . . ?
C17 C5 H15 107.2 . . ?
C4 C5 H15 107.2 . . ?
C6 C5 H15 107.2 . . ?
C10 C6 C7 117.5(3) . . ?
C10 C6 C5 119.5(3) . . ?
C7 C6 C5 122.9(3) . . ?
C8 C7 C6 121.1(3) . . ?
C8 C7 H16 119.4 . . ?
C6 C7 H16 119.4 . . ?
C9 C8 C7 119.8(3) . . ?
C9 C8 H2 120.1 . . ?
C7 C8 H2 120.1 . . ?
C8 C9 C11 120.9(3) . . ?
C8 C9 Cl1 119.8(3) . . ?
C11 C9 Cl1 119.3(3) . . ?
C11 C10 C6 122.2(3) . . ?
C11 C10 H3 118.9 . . ?
C6 C10 H3 118.9 . . ?
C10 C11 C9 118.3(3) . . ?
C10 C11 H4 120.8 . . ?
C9 C11 H4 120.8 . . ?
O1 C12 N1 126.4(4) . . ?
O1 C12 C1 125.8(4) . . ?
N1 C12 C1 107.8(4) . . ?
C14 C13 C2G 119.7(5) . . ?
C14 C13 H12 120.1 . . ?
C2G C13 H12 120.1 . . ?
C15 C14 C13 120.7(5) . . ?
C15 C14 H9 119.6 . . ?
C13 C14 H9 119.6 . . ?
C14 C15 C16 119.9(4) . . ?
C14 C15 H10 120.0 . . ?
C16 C15 H10 120.0 . . ?
C15 C16 C17 121.5(4) . . ?
C15 C16 H11 119.3 . . ?
C17 C16 H11 119.3 . . ?
C2G C17 C16 117.1(4) . . ?
C2G C17 C5 123.0(3) . . ?
C16 C17 C5 119.9(4) . . ?

loop_
_geom_bond_atom_site_label_1
_geom_bond_atom_site_label_2
_geom_bond_distance
_geom_bond_site_symmetry_2
_geom_bond_publ_flag
Cl1 C9 1.730(4) . ?
O1 C12 1.214(6) . ?
N1 C12 1.363(5) . ?
N1 C2G 1.422(4) . ?
N1 C3 1.469(5) . ?
C1 C12 1.503(6) . ?
C1 C2 1.507(7) . ?
C1 H8 0.9700 . ?
C1 H1 0.9700 . ?
C2G C13 1.394(6) . ?
C2G C17 1.394(5) . ?
C2 C3 1.533(5) . ?
C2 H7 0.9700 . ?
C2 H6 0.9700 . ?
C3 C4 1.500(5) . ?
C3 H13 0.9800 . ?
C4 C5 1.525(5) . ?
C4 H5 0.9700 . ?
C4 H14 0.9700 . ?
C5 C17 1.499(5) . ?
C5 C6 1.532(5) . ?
C5 H15 0.9800 . ?
C6 C10 1.382(5) . ?
C6 C7 1.389(4) . ?
C7 C8 1.376(5) . ?
C7 H16 0.9300 . ?
C8 C9 1.367(6) . ?
C8 H2 0.9300 . ?
C9 C11 1.382(5) . ?
C10 C11 1.382(5) . ?
C10 H3 0.9300 . ?
C11 H4 0.9300 . ?
C13 C14 1.378(6) . ?
C13 H12 0.9300 . ?
C14 C15 1.361(9) . ?
C14 H9 0.9300 . ?
C15 C16 1.382(8) . ?
C15 H10 0.9300 . ?
C16 C17 1.406(5) . ?
C16 H11 0.9300 . ?

loop_
_geom_torsion_atom_site_label_1
_geom_torsion_atom_site_label_2
_geom_torsion_atom_site_label_3
_geom_torsion_atom_site_label_4
_geom_torsion
_geom_torsion_site_symmetry_1
_geom_torsion_site_symmetry_2
_geom_torsion_site_symmetry_3
_geom_torsion_site_symmetry_4
_geom_torsion_publ_flag
C12 N1 C2G C13 14.8(5) . . . . ?
C3 N1 C2G C13 -166.3(3) . . . . ?
C12 N1 C2G C17 -165.6(4) . . . . ?
C3 N1 C2G C17 13.4(4) . . . . ?
C12 C1 C2 C3 24.5(5) . . . . ?
C12 N1 C3 C4 137.3(3) . . . . ?
C2G N1 C3 C4 -41.8(4) . . . . ?
C12 N1 C3 C2 13.3(4) . . . . ?
C2G N1 C3 C2 -165.8(3) . . . . ?
C1 C2 C3 N1 -22.8(4) . . . . ?
C1 C2 C3 C4 -143.0(4) . . . . ?
N1 C3 C4 C5 59.0(4) . . . . ?
C2 C3 C4 C5 175.5(3) . . . . ?
C3 C4 C5 C17 -48.5(4) . . . . ?
C3 C4 C5 C6 77.6(4) . . . . ?
C17 C5 C6 C10 -161.9(3) . . . . ?
C4 C5 C6 C10 72.8(4) . . . . ?
C17 C5 C6 C7 18.7(4) . . . . ?
C4 C5 C6 C7 -106.5(4) . . . . ?
C10 C6 C7 C8 1.0(5) . . . . ?
C5 C6 C7 C8 -179.6(3) . . . . ?
C6 C7 C8 C9 0.2(5) . . . . ?
C7 C8 C9 C11 -1.5(5) . . . . ?
C7 C8 C9 Cl1 177.5(3) . . . . ?
C7 C6 C10 C11 -1.0(5) . . . . ?
C5 C6 C10 C11 179.6(3) . . . . ?
C6 C10 C11 C9 -0.2(5) . . . . ?
C8 C9 C11 C10 1.5(5) . . . . ?
Cl1 C9 C11 C10 -177.5(3) . . . . ?
C2G N1 C12 O1 0.5(8) . . . . ?
C3 N1 C12 O1 -178.5(5) . . . . ?
C2G N1 C12 C1 -178.8(4) . . . . ?
C3 N1 C12 C1 2.2(5) . . . . ?
C2 C1 C12 O1 163.6(5) . . . . ?
C2 C1 C12 N1 -17.1(5) . . . . ?
C17 C2G C13 C14 1.5(6) . . . . ?
N1 C2G C13 C14 -178.8(4) . . . . ?
C2G C13 C14 C15 0.3(7) . . . . ?
C13 C14 C15 C16 -1.3(7) . . . . ?
C14 C15 C16 C17 0.5(7) . . . . ?
C13 C2G C17 C16 -2.3(5) . . . . ?
N1 C2G C17 C16 178.1(3) . . . . ?
C13 C2G C17 C5 177.1(3) . . . . ?
N1 C2G C17 C5 -2.5(4) . . . . ?
C15 C16 C17 C2G 1.2(5) . . . . ?
C15 C16 C17 C5 -178.2(4) . . . . ?
C4 C5 C17 C2G 20.7(4) . . . . ?
C6 C5 C17 C2G -104.9(3) . . . . ?
C4 C5 C17 C16 -159.9(3) . . . . ?
C6 C5 C17 C16 74.5(4) . . . . ?
